data_2016868
loop_
_publ_author_name
'Thompson, Amber L.'
'Watkin, David J.'
'Gal, Zoltan A.'
'Jones, Laurence'
'Hollinshead, Jackie'
'Jenkinson, Sarah F.'
'Fleet, George W. J.'
'Nash, Robert J.'

_publ_section_title
;
 The absolute configuration of 1-epialexine hemihydrate
;
_journal_coeditor_code LN3116
_journal_issue 12
_journal_name_full 'Acta Crystallographica Section C'
_journal_page_first o649
_journal_page_last o652
_journal_paper_doi 10.1107/S0108270108037086
_journal_volume 64
_journal_year 2008
_chemical_formula_iupac 'C8 H15 N1 O4, 0.5H2 O'
_chemical_formula_moiety 'C8 H15 N1 O4, 0.5(H2 O)'
_chemical_formula_sum 'C8 H16 N O4.5'
_chemical_formula_weight 198.22
_chemical_melting_point_gt 432
_chemical_melting_point_lt 434
_chemical_name_common
;
1-epi-Alexine hemihydrate
;
_chemical_name_systematic
;
(1<i>S</i>,2<i>R</i>,3<i>R</i>,7<i>S</i>,7a<i>S</i>)-1,2,7-trihydroxy-3-
(hydroxymethyl)pyrrolizidine hemihydrate
;
_space_group_IT_number 5
_symmetry_cell_setting monoclinic
_symmetry_space_group_name_Hall 'C 2y'
_symmetry_space_group_name_H-M 'C 1 2 1'
_atom_sites_solution_hydrogens geom
_atom_sites_solution_primary direct
_audit_creation_method CRYSTALS_ver_12.86
_cell_angle_alpha 90
_cell_angle_beta 93.839(2)
_cell_angle_gamma 90
_cell_formula_units_Z 4
_cell_length_a 12.4267(3)
_cell_length_b 7.30208(18)
_cell_length_c 9.5708(2)
_cell_measurement_reflns_used 5964
_cell_measurement_temperature 100
_cell_measurement_theta_max 31.4819
_cell_measurement_theta_min 5.1926
_cell_volume 866.51(4)
_computing_cell_refinement
;
CrysAlis RED (Oxford Diffraction, 2008)
;
_computing_data_collection
;
CrysAlis CCD (Oxford Diffraction, 2008)
;
_computing_data_reduction
;
CrysAlis RED (Oxford Diffraction, 2008)
;
_computing_molecular_graphics 'CAMERON (Watkin <i>et al.</i>,  1996)'
_computing_publication_material 'CRYSTALS (Betteridge <i>et al.</i>,  2003)'
_computing_structure_refinement 'CRYSTALS (Betteridge <i>et al.</i>,  2003)'
_computing_structure_solution 'SIR92 (Altomare <i>et al.</i>,  1994)'
_diffrn_ambient_temperature 100
_diffrn_measured_fraction_theta_full 0.996
_diffrn_measured_fraction_theta_max 0.995
_diffrn_measurement_device 'Oxford Diffraction Gemini A Ultra'
_diffrn_measurement_device_type 'Oxford Diffraction Gemini A Ultra CCD'
_diffrn_measurement_method \w
_diffrn_radiation_monochromator graphite
_diffrn_radiation_source 'Enhance (Mo) X-ray Source'
_diffrn_radiation_type 'Mo K\a'
_diffrn_radiation_wavelength 0.71073
_diffrn_reflns_av_R_equivalents 0.030
_diffrn_reflns_limit_h_max 14
_diffrn_reflns_limit_h_min -15
_diffrn_reflns_limit_k_max 9
_diffrn_reflns_limit_k_min -9
_diffrn_reflns_limit_l_max 11
_diffrn_reflns_limit_l_min -11
_diffrn_reflns_number 7771
_diffrn_reflns_theta_full 25.863
_diffrn_reflns_theta_max 25.110
_diffrn_reflns_theta_min 3.797
_diffrn_standards_number 0
_exptl_absorpt_coefficient_mu 0.124
_exptl_absorpt_correction_T_max 0.99
_exptl_absorpt_correction_T_min 0.92
_exptl_absorpt_correction_type multi-scan
_exptl_absorpt_process_details
;
[empirical absorption correction using spherical harmonics (CrysAlis RED)
implementing the SCALE3 ABSPACK scaling algorithm (Oxford Diffraction,
2008)]
;
_exptl_crystal_colour clear_pale_colourless
_exptl_crystal_density_diffrn 1.519
_exptl_crystal_density_method 'not measured'
_exptl_crystal_description plate
_exptl_crystal_F_000 428
_exptl_crystal_size_max 0.25
_exptl_crystal_size_mid 0.21
_exptl_crystal_size_min 0.07
_refine_diff_density_max 0.19
_refine_diff_density_min -0.16
_refine_ls_abs_structure_details 'Flack (1983), 777 Friedel-pairs'
_refine_ls_abs_structure_Flack -1.5(9)
_refine_ls_extinction_method None
_refine_ls_goodness_of_fit_ref 1.0081
_refine_ls_hydrogen_treatment constr
_refine_ls_matrix_type full
_refine_ls_number_parameters 126
_refine_ls_number_reflns 1511
_refine_ls_number_restraints 3
_refine_ls_R_factor_all 0.0290
_refine_ls_R_factor_gt 0.0264
_refine_ls_shift/su_max 0.000984
_refine_ls_structure_factor_coef Fsqd
_refine_ls_weighting_details
;
 Method= Modified Sheldrick
 w=1/[\s^2^(F^2^) + ( 0.04P)^2^ + 0.00P]
 ,where P=(max(Fo^2^,0) + 2Fc^2^)/3
;
_refine_ls_weighting_scheme calc
_refine_ls_wR_factor_all 0.0643
_refine_ls_wR_factor_gt 0.0637
_refine_ls_wR_factor_ref 0.0643
_reflns_number_gt 1402
_reflns_number_total 1724
_reflns_threshold_expression I>2.0\s(I)
_cod_data_source_file ln3116.cif
_cod_data_source_block II
_cod_depositor_comments
;
The following automatic conversions were performed:
'_symmetry_cell_setting' value 'Monoclinic' changed to 'monoclinic'
according to '/home/saulius/struct/CIF-dictionaries/cif_core.dic'
dictionary named 'cif_core.dic' version 2.4.1 from 2010-06-29.

Automatic conversion script
Id: cif_fix_enum 1527 2010-12-29 10:47:43Z saulius 

The following automatic conversions were performed:

'_symmetry_cell_setting' value 'Monoclinic' changed to 'monoclinic'
according to /home/saulius/struct/CIF-dictionaries/cif_core.dic
dictionary named 'cif_core.dic' version 2.4.1 from 2010-06-29.

Automatic conversion script
Id: cif_fix_values 1715 2011-07-08 13:25:40Z adriana 
;
_cod_original_sg_symbol_H-M 'C 2'
_cod_original_formula_sum 'C8 H16 N1 O4.50'
_cod_database_code 2016868

loop_
_symmetry_equiv_pos_as_xyz
x,y,z
x+1/2,y+1/2,z
-x,y,-z
-x+1/2,y+1/2,-z

loop_
_atom_site_type_symbol
_atom_site_label
_atom_site_fract_x
_atom_site_fract_y
_atom_site_fract_z
_atom_site_U_iso_or_equiv
_atom_site_adp_type
_atom_site_occupancy
C C1 0.70347(12) 0.6234(2) 0.30227(16) 0.0111 Uani 1.0000
C C2 0.77593(12) 0.4618(2) 0.26825(16) 0.0111 Uani 1.0000
C C3 0.88550(12) 0.5236(2) 0.33368(17) 0.0120 Uani 1.0000
N N4 0.89097(11) 0.7201(2) 0.29592(14) 0.0119 Uani 1.0000
C C5 0.94194(12) 0.7657(2) 0.16284(17) 0.0141 Uani 1.0000
C C6 0.87980(13) 0.9327(2) 0.10843(18) 0.0149 Uani 1.0000
C C7 0.76468(14) 0.8763(2) 0.13319(17) 0.0126 Uani 1.0000
C C8 0.77599(13) 0.7884(2) 0.27916(17) 0.0115 Uani 1.0000
O O9 0.67852(8) 0.62057(18) 0.44568(11) 0.0134 Uani 1.0000
O O10 0.73856(9) 0.28941(18) 0.31306(12) 0.0148 Uani 1.0000
C C11 0.98061(14) 0.4056(2) 0.29969(18) 0.0152 Uani 1.0000
O O12 0.98239(9) 0.35930(18) 0.15566(12) 0.0164 Uani 1.0000
O O13 0.68619(8) 1.01858(18) 0.12166(12) 0.0144 Uani 1.0000
O O14 0.500000(10) 0.4232(2) 0.500000(10) 0.0137 Uani 1.0000
H H11 0.6384 0.6260 0.2407 0.0094 Uiso 1.0000
H H21 0.7801 0.4512 0.1681 0.0110 Uiso 1.0000
H H31 0.8812 0.5192 0.4349 0.0119 Uiso 1.0000
H H51 1.0180 0.7885 0.1822 0.0157 Uiso 1.0000
H H52 0.9313 0.6686 0.0944 0.0157 Uiso 1.0000
H H61 0.9002 1.0416 0.1630 0.0163 Uiso 1.0000
H H62 0.8912 0.9533 0.0090 0.0180 Uiso 1.0000
H H71 0.7411 0.7848 0.0641 0.0130 Uiso 1.0000
H H81 0.7660 0.8788 0.3513 0.0136 Uiso 1.0000
H H111 1.0477 0.4640 0.3323 0.0169 Uiso 1.0000
H H112 0.9777 0.2905 0.3535 0.0182 Uiso 1.0000
H H131 0.7031 1.0980 0.1823 0.0208 Uiso 1.0000
H H101 0.7667 0.2682 0.3883 0.0235 Uiso 1.0000
H H141 0.4680 0.3528 0.4410 0.0210 Uiso 1.0000
H H91 0.6257 0.5544 0.4497 0.0204 Uiso 1.0000
H H121 1.0364 0.3937 0.1290 0.0259 Uiso 1.0000

loop_
_atom_site_aniso_label
_atom_site_aniso_U_11
_atom_site_aniso_U_22
_atom_site_aniso_U_33
_atom_site_aniso_U_12
_atom_site_aniso_U_13
_atom_site_aniso_U_23
C1 0.0087(7) 0.0139(8) 0.0107(8) 0.0005(8) 0.0003(6) -0.0002(7)
C2 0.0093(8) 0.0124(8) 0.0119(8) 0.0019(6) 0.0023(6) 0.0010(7)
C3 0.0117(8) 0.0135(8) 0.0107(8) -0.0017(7) 0.0005(6) 0.0006(7)
N4 0.0098(6) 0.0127(7) 0.0136(8) -0.0003(6) 0.0028(5) 0.0012(6)
C5 0.0116(8) 0.0155(9) 0.0157(9) -0.0010(7) 0.0043(6) 0.0011(7)
C6 0.0147(9) 0.0141(8) 0.0160(8) -0.0016(8) 0.0029(7) 0.0013(7)
C7 0.0138(8) 0.0097(8) 0.0144(8) 0.0009(6) 0.0014(6) -0.0016(7)
C8 0.0104(8) 0.0116(8) 0.0126(8) 0.0007(7) 0.0006(6) -0.0022(7)
O9 0.0113(5) 0.0158(6) 0.0134(6) -0.0039(5) 0.0044(4) -0.0016(5)
O10 0.0159(6) 0.0121(6) 0.0160(6) -0.0021(5) -0.0011(4) 0.0017(5)
C11 0.0125(8) 0.0154(10) 0.0174(9) 0.0027(7) -0.0004(6) 0.0017(7)
O12 0.0123(6) 0.0182(6) 0.0191(7) -0.0005(5) 0.0040(4) -0.0023(5)
O13 0.0135(6) 0.0126(6) 0.0170(6) 0.0023(5) -0.0002(4) -0.0001(5)
O14 0.0110(8) 0.0153(9) 0.0146(9) 0.0000 0.0003(6) 0.0000

loop_
_atom_type_symbol
_atom_type_scat_dispersion_real
_atom_type_scat_dispersion_imag
_atom_type_scat_source
C 0.0033 0.0016 'International Tables Vol C 4.2.6.8 and 6.1.1.4'
H 0.0000 0.0000 'International Tables Vol C 4.2.6.8 and 6.1.1.4'
N 0.0061 0.0033 'International Tables Vol C 4.2.6.8 and 6.1.1.4'
O 0.0106 0.0060 'International Tables Vol C 4.2.6.8 and 6.1.1.4'

loop_
_geom_angle_atom_site_label_1
_geom_angle_atom_site_label_2
_geom_angle_atom_site_label_3
_geom_angle_site_symmetry_1
_geom_angle
_geom_angle_publ_flag
C2 C1 C8 . 102.44(12) no
C2 C1 O9 . 111.19(13) no
C8 C1 O9 . 108.59(12) no
C2 C1 H11 . 111.4 no
C8 C1 H11 . 111.9 no
O9 C1 H11 . 111.0 no
C1 C2 C3 . 101.86(12) no
C1 C2 O10 . 114.23(13) no
C3 C2 O10 . 116.03(13) no
C1 C2 H21 . 110.1 no
C3 C2 H21 . 108.9 no
O10 C2 H21 . 105.6 no
C2 C3 N4 . 103.88(12) no
C2 C3 C11 . 115.50(14) no
N4 C3 C11 . 116.67(14) no
C2 C3 H31 . 106.9 no
N4 C3 H31 . 106.3 no
C11 C3 H31 . 106.9 no
C3 N4 C5 . 116.84(13) no
C3 N4 C8 . 106.66(13) no
C5 N4 C8 . 106.68(12) no
N4 C5 C6 . 103.66(13) no
N4 C5 H51 . 109.9 no
C6 C5 H51 . 113.3 no
N4 C5 H52 . 111.5 no
C6 C5 H52 . 108.3 no
H51 C5 H52 . 110.1 no
C5 C6 C7 . 101.02(13) no
C5 C6 H61 . 111.3 no
C7 C6 H61 . 110.5 no
C5 C6 H62 . 110.6 no
C7 C6 H62 . 112.9 no
H61 C6 H62 . 110.2 no
C6 C7 C8 . 103.00(13) no
C6 C7 O13 . 115.89(13) no
C8 C7 O13 . 113.34(14) no
C6 C7 H71 . 108.9 no
C8 C7 H71 . 109.7 no
O13 C7 H71 . 106.0 no
C7 C8 C1 . 116.24(12) no
C7 C8 N4 . 105.24(13) no
C1 C8 N4 . 106.68(13) no
C7 C8 H81 . 110.8 no
C1 C8 H81 . 109.2 no
N4 C8 H81 . 108.3 no
C1 O9 H91 . 106.3 no
C2 O10 H101 . 108.3 no
C3 C11 O12 . 113.99(13) no
C3 C11 H111 . 110.3 no
O12 C11 H111 . 110.4 no
C3 C11 H112 . 108.4 no
O12 C11 H112 . 107.9 no
H111 C11 H112 . 105.5 no
C11 O12 H121 . 108.2 no
C7 O13 H131 . 108.2 no
H141 O14 H141 3_656 104.9 no

loop_
_geom_bond_atom_site_label_1
_geom_bond_atom_site_label_2
_geom_bond_site_symmetry_2
_geom_bond_distance
_geom_bond_publ_flag
C1 C2 . 1.533(2) no
C1 C8 . 1.529(2) no
C1 O9 . 1.4274(18) no
C1 H11 . 0.968 no
C2 C3 . 1.528(2) no
C2 O10 . 1.418(2) no
C2 H21 . 0.966 no
C3 N4 . 1.482(2) no
C3 C11 . 1.515(2) no
C3 H31 . 0.974 no
N4 C5 . 1.497(2) no
N4 C8 . 1.512(2) no
C5 C6 . 1.517(2) no
C5 H51 . 0.965 no
C5 H52 . 0.968 no
C6 C7 . 1.522(2) no
C6 H61 . 0.976 no
C6 H62 . 0.983 no
C7 C8 . 1.536(2) no
C7 O13 . 1.4241(19) no
C7 H71 . 0.971 no
C8 H81 . 0.970 no
O9 H91 . 0.818 no
O10 H101 . 0.795 no
C11 O12 . 1.421(2) no
C11 H111 . 0.969 no
C11 H112 . 0.987 no
O12 H121 . 0.775 no
O13 H131 . 0.837 no
O14 H141 3_656 0.844 no
O14 H141 . 0.844 no

loop_
_geom_hbond_atom_site_label_D
_geom_hbond_atom_site_label_H
_geom_hbond_atom_site_label_A
_geom_hbond_site_symmetry_A
_geom_hbond_distance_DH
_geom_hbond_distance_HA
_geom_hbond_distance_DA
_geom_hbond_angle_DHA
_geom_hbond_publ_flag
C5 H52 O12 . 0.97 2.41 3.011(2) 120 no
C6 H61 O12 1_565 0.98 2.54 3.384(2) 145 no
O13 H131 O10 1_565 0.84 1.91 2.744(2) 177 no
O10 H101 O9 4_646 0.79 2.00 2.756(2) 158 no
O14 H141 N4 2_445 0.84 1.90 2.738(2) 173 no
O9 H91 O14 . 0.82 1.92 2.724(2) 167 no
O12 H121 O13 2_545 0.78 2.08 2.825(2) 162 no
